data_4350473
loop_
_publ_author_name
'Estrader, Marta'
'Ribas, Joan'
'Tangoulis, Vassilis'
'Solans, Xavier'
'Font-Bard\'ia, Merce'
'Maestro, Miguel'
'Diaz, Carmen'

_publ_section_title
;
 Synthesis, crystal structure, and magnetic studies of one-dimensional
 cyano-bridged Ln3+-Cr3+ complexes with bpy as a blocking ligand.
;
_journal_issue 20
_journal_name_full 'Inorganic chemistry'
_journal_page_first 8239
_journal_page_last 8250
_journal_paper_doi 10.1021/ic060942q
_journal_volume 45
_journal_year 2006
_chemical_formula_moiety 'C16 H16 Cr Tm N8 O4, 3/2(C10 H8 N2), 7/2(H2 O)'
_chemical_formula_sum 'C31 H35 Cr N11 O7.5 Tm'
_chemical_formula_weight 902.61
_space_group_IT_number 2
_space_group_name_Hall '-P 1'
_space_group_name_H-M_alt 'P -1'
_symmetry_cell_setting triclinic
_symmetry_space_group_name_H-M 'P -1'
_atom_sites_solution_hydrogens geom
_atom_sites_solution_primary direct
_atom_sites_solution_secondary difmap
_audit_creation_method SHELXL-97
_cell_angle_alpha 83.61(2)
_cell_angle_beta 84.18(2)
_cell_angle_gamma 64.63(2)
_cell_formula_units_Z 2
_cell_length_a 9.812(4)
_cell_length_b 10.735(3)
_cell_length_c 19.753(6)
_cell_measurement_temperature 293(2)
_cell_volume 1864.9(11)
_computing_structure_refinement 'SHELXL-97 (Sheldrick, 1997)'
_diffrn_ambient_temperature 293(2)
_diffrn_measured_fraction_theta_full 0.654
_diffrn_measured_fraction_theta_max 0.654
_diffrn_radiation_monochromator graphite
_diffrn_radiation_source 'fine-focus sealed tube'
_diffrn_radiation_type MoK\a
_diffrn_radiation_wavelength 0.71073
_diffrn_reflns_av_R_equivalents 0.0285
_diffrn_reflns_av_sigmaI/netI 0.0235
_diffrn_reflns_limit_h_max 14
_diffrn_reflns_limit_h_min -13
_diffrn_reflns_limit_k_max 15
_diffrn_reflns_limit_k_min -15
_diffrn_reflns_limit_l_max 29
_diffrn_reflns_limit_l_min -25
_diffrn_reflns_number 14772
_diffrn_reflns_theta_full 31.86
_diffrn_reflns_theta_max 31.86
_diffrn_reflns_theta_min 3.63
_exptl_absorpt_coefficient_mu 2.715
_exptl_absorpt_correction_T_max 0.68
_exptl_absorpt_correction_T_min 0.56
_exptl_absorpt_correction_type empirical
_exptl_crystal_colour yellow
_exptl_crystal_density_diffrn 1.608
_exptl_crystal_density_method 'not measured'
_exptl_crystal_description prism
_exptl_crystal_F_000 902
_exptl_crystal_size_max 0.24
_exptl_crystal_size_mid 0.18
_exptl_crystal_size_min 0.14
_refine_diff_density_max 0.505
_refine_diff_density_min -0.527
_refine_diff_density_rms 0.136
_refine_ls_extinction_method none
_refine_ls_goodness_of_fit_ref 1.142
_refine_ls_hydrogen_treatment mixed
_refine_ls_matrix_type full
_refine_ls_number_parameters 619
_refine_ls_number_reflns 8382
_refine_ls_number_restraints 0
_refine_ls_restrained_S_all 1.142
_refine_ls_R_factor_all 0.0282
_refine_ls_R_factor_gt 0.0251
_refine_ls_shift/su_max 0.002
_refine_ls_shift/su_mean 0.000
_refine_ls_structure_factor_coef Fsqd
_refine_ls_weighting_details 'calc w=1/[\s^2^(Fo^2^)+(0.0000P)^2^+8.6498P] where P=(Fo^2^+2Fc^2^)/3'
_refine_ls_weighting_scheme calc
_refine_ls_wR_factor_gt 0.0659
_refine_ls_wR_factor_ref 0.0726
_reflns_number_gt 7985
_reflns_number_total 8382
_reflns_threshold_expression >2sigma(I)
_cod_data_source_file ic060942qsi20060630_104750.cif
_cod_data_source_block complex_11
_cod_depositor_comments
;
The following automatic conversions were performed:

data item '_symmetry_cell_setting' value 'Triclinic' was changed to
'triclinic' in accordance with the
/home/saulius/struct/COD-crude-data/automatic-downloads/DataCite-retrospective/ACS/depositions/lib/dictionaries/cif_core.dic
dictionary named 'cif_core.dic' version 2.4.2 last updated on
2011-04-26.

Automatic conversion script
Id: cif_fix_values 6909 2019-04-08 15:41:33Z antanas 
;
_cod_original_cell_volume 1865.0(11)
_cod_original_sg_symbol_H-M P-1
_cod_database_code 4350473

loop_
_symmetry_equiv_pos_as_xyz
'x, y, z'
'-x, -y, -z'

loop_
_atom_site_label
_atom_site_type_symbol
_atom_site_fract_x
_atom_site_fract_y
_atom_site_fract_z
_atom_site_U_iso_or_equiv
_atom_site_adp_type
_atom_site_occupancy
_atom_site_symmetry_multiplicity
_atom_site_calc_flag
_atom_site_refinement_flags
Tm Tm 0.280187(17) 0.591477(15) 0.246565(7) 0.01436(4) Uani 1 1 d .
Cr Cr 0.72379(6) 0.04403(6) 0.22679(3) 0.01448(10) Uani 1 1 d .
O1 O 0.3136(4) 0.7757(3) 0.18527(15) 0.0260(6) Uani 1 1 d .
O2 O 0.2807(3) 0.5726(3) 0.12889(13) 0.0224(5) Uani 1 1 d .
O3 O 0.1358(3) 0.4690(3) 0.23586(13) 0.0185(5) Uani 1 1 d .
O4 O 0.2589(4) 0.4903(3) 0.35297(14) 0.0284(6) Uani 1 1 d .
N1 N 0.2392(4) 0.7582(3) 0.33490(15) 0.0233(6) Uani 1 1 d .
N2 N 0.5158(4) 0.5895(3) 0.28375(14) 0.0199(6) Uani 1 1 d .
N3 N 0.4630(4) 0.3554(3) 0.23190(16) 0.0230(6) Uani 1 1 d .
N4 N 0.4874(4) -0.0855(4) 0.20985(17) 0.0305(8) Uani 1 1 d .
N5 N 0.7993(4) 0.0816(4) 0.06509(17) 0.0341(8) Uani 1 1 d .
N6 N 0.9648(5) 0.1641(5) 0.2447(2) 0.0406(9) Uani 1 1 d .
N7 N 0.6677(5) 0.0010(5) 0.38954(19) 0.0461(11) Uani 1 1 d .
N8 N 1.0248(4) -0.2413(3) 0.22860(15) 0.0207(6) Uani 1 1 d .
N9 N 0.2390(4) 0.3511(3) 0.08914(15) 0.0236(6) Uani 1 1 d .
N10 N -0.0454(4) 0.5443(4) 0.11887(18) 0.0324(8) Uani 1 1 d .
N11 N 0.3072(5) 0.5408(4) 0.48234(17) 0.0350(8) Uani 1 1 d .
C1 C 0.1000(5) 0.8381(5) 0.36143(19) 0.0291(9) Uani 1 1 d .
C2 C 0.0735(6) 0.9328(5) 0.4085(2) 0.0365(10) Uani 1 1 d .
C3 C 0.1965(6) 0.9470(5) 0.4294(2) 0.0410(11) Uani 1 1 d .
C4 C 0.3376(6) 0.8650(5) 0.4044(2) 0.0374(11) Uani 1 1 d .
C5 C 0.3580(5) 0.7704(4) 0.35712(17) 0.0227(7) Uani 1 1 d .
C6 C 0.5087(4) 0.6777(4) 0.32999(17) 0.0221(7) Uani 1 1 d .
C7 C 0.6419(6) 0.6787(5) 0.3499(2) 0.0331(10) Uani 1 1 d .
C8 C 0.7795(5) 0.5919(5) 0.3227(2) 0.0362(10) Uani 1 1 d .
C9 C 0.7871(5) 0.5037(5) 0.2759(2) 0.0342(10) Uani 1 1 d .
C10 C 0.6522(5) 0.5068(5) 0.2579(2) 0.0270(8) Uani 1 1 d .
C11 C 0.5503(4) 0.2424(4) 0.22888(17) 0.0204(7) Uani 1 1 d .
C12 C 0.5754(4) -0.0422(4) 0.21460(17) 0.0212(7) Uani 1 1 d .
C13 C 0.7663(4) 0.0700(4) 0.12212(18) 0.0214(7) Uani 1 1 d .
C16 C 0.9108(4) -0.1453(4) 0.22636(16) 0.0179(7) Uani 1 1 d .
C14 C 0.8761(4) 0.1245(4) 0.23900(19) 0.0235(7) Uani 1 1 d .
C15 C 0.6908(4) 0.0147(4) 0.33168(19) 0.0238(7) Uani 1 1 d .
C17 C 0.3802(5) 0.2528(5) 0.08115(19) 0.0299(9) Uani 1 1 d .
C18 C 0.4128(5) 0.1200(5) 0.0662(2) 0.0272(8) Uani 1 1 d .
C19 C 0.2937(6) 0.0867(5) 0.0605(2) 0.0352(10) Uani 1 1 d .
C20 C 0.1473(5) 0.1865(5) 0.0687(2) 0.0329(9) Uani 1 1 d .
C21 C 0.1235(5) 0.3192(4) 0.08231(17) 0.0232(7) Uani 1 1 d .
C22 C -0.0310(4) 0.4324(4) 0.08852(18) 0.0244(8) Uani 1 1 d .
C23 C -0.1547(6) 0.4261(6) 0.0628(2) 0.0396(11) Uani 1 1 d .
C24 C -0.2934(6) 0.5356(6) 0.0675(3) 0.0411(11) Uani 1 1 d .
C25 C -0.3075(6) 0.6518(6) 0.0962(2) 0.0367(10) Uani 1 1 d .
C26 C -0.1813(6) 0.6508(5) 0.1218(2) 0.0367(10) Uani 1 1 d .
C27 C 0.1670(7) 0.6115(6) 0.5073(2) 0.0426(12) Uani 1 1 d .
C28 C 0.1320(8) 0.6920(6) 0.5625(2) 0.0480(13) Uani 1 1 d .
C29 C 0.2484(7) 0.7012(5) 0.5913(2) 0.0448(13) Uani 1 1 d .
C30 C 0.3941(6) 0.6273(5) 0.5669(2) 0.0357(10) Uani 1 1 d .
C31 C 0.4223(6) 0.5437(4) 0.51318(18) 0.0325(10) Uani 1 1 d .
O1S O 0.1362(4) 0.8429(3) 0.07131(15) 0.0312(7) Uani 1 1 d .
O2S O 0.2260(4) 0.1890(3) 0.25782(16) 0.0333(7) Uani 1 1 d .
O3X O 0.3158(14) 0.2133(9) 0.3813(4) 0.0416(18) Uani 0.50 1 d P
O3Y O 0.2143(12) 0.2700(9) 0.3880(4) 0.0414(17) Uani 0.50 1 d P
O4S O 0.4184(10) 0.1146(10) 0.4838(4) 0.054(2) Uani 0.50 1 d P
O5S O 0.1920(17) 0.2524(13) 0.5188(7) 0.047(4) Uani 0.50 1 d P
H1 H 0.018(5) 0.830(5) 0.345(2) 0.023(11) Uiso 1 1 d .
H2 H -0.022(7) 0.978(6) 0.427(3) 0.051(17) Uiso 1 1 d .
H3 H 0.180(7) 1.009(6) 0.463(3) 0.052(16) Uiso 1 1 d .
H4 H 0.422(6) 0.870(6) 0.421(3) 0.041(14) Uiso 1 1 d .
H7 H 0.628(7) 0.742(6) 0.384(3) 0.053(17) Uiso 1 1 d .
H8 H 0.871(6) 0.593(6) 0.334(3) 0.043(15) Uiso 1 1 d .
H9 H 0.871(8) 0.447(7) 0.253(3) 0.061(19) Uiso 1 1 d .
H10 H 0.655(5) 0.450(5) 0.225(2) 0.026(11) Uiso 1 1 d .
H17 H 0.473(7) 0.275(6) 0.087(3) 0.054(17) Uiso 1 1 d .
H18 H 0.515(6) 0.055(6) 0.063(2) 0.039(14) Uiso 1 1 d .
H19 H 0.313(6) -0.004(5) 0.051(2) 0.036(13) Uiso 1 1 d .
H20 H 0.063(6) 0.169(5) 0.066(2) 0.034(13) Uiso 1 1 d .
H23 H -0.137(7) 0.342(6) 0.045(3) 0.054(17) Uiso 1 1 d .
H24 H -0.378(7) 0.531(6) 0.049(3) 0.048(15) Uiso 1 1 d .
H25 H -0.395(6) 0.723(5) 0.101(2) 0.031(13) Uiso 1 1 d .
H26 H -0.195(6) 0.728(6) 0.142(3) 0.047(15) Uiso 1 1 d .
H27 H 0.088(6) 0.605(6) 0.487(3) 0.046(16) Uiso 1 1 d .
H28 H 0.027(8) 0.732(7) 0.580(3) 0.07(2) Uiso 1 1 d .
H29 H 0.237(7) 0.746(6) 0.626(3) 0.055(17) Uiso 1 1 d .
H30 H 0.478(7) 0.628(6) 0.584(3) 0.052(17) Uiso 1 1 d .
H1A H 0.270(6) 0.811(5) 0.156(2) 0.023(12) Uiso 1 1 d .
H1B H 0.358(5) 0.804(4) 0.1935(19) 0.003(10) Uiso 1 1 d .
H2A H 0.233(6) 0.641(5) 0.109(2) 0.024(12) Uiso 1 1 d .
H2B H 0.258(7) 0.507(6) 0.116(3) 0.054(17) Uiso 1 1 d .
H3A H 0.174(7) 0.382(6) 0.241(3) 0.043(15) Uiso 1 1 d .
H3B H 0.082(8) 0.501(7) 0.197(3) 0.07(2) Uiso 1 1 d .
H4A H 0.251(9) 0.424(8) 0.355(4) 0.08(3) Uiso 1 1 d .
H4B H 0.285(8) 0.507(7) 0.392(3) 0.07(2) Uiso 1 1 d .
H1X H 0.151(6) 0.871(6) 0.036(3) 0.042(15) Uiso 1 1 d .
H1Y H 0.044(9) 0.889(8) 0.079(4) 0.08(3) Uiso 1 1 d .
H3X H 0.265(10) 0.205(9) 0.350(4) 0.09(3) Uiso 1 1 d .
H3Y H 0.345(18) 0.196(16) 0.405(8) 0.20(8) Uiso 1 1 d .
H4X H 0.409(11) 0.077(11) 0.511(5) 0.13(4) Uiso 1 1 d .

loop_
_atom_site_aniso_label
_atom_site_aniso_U_11
_atom_site_aniso_U_22
_atom_site_aniso_U_33
_atom_site_aniso_U_23
_atom_site_aniso_U_13
_atom_site_aniso_U_12
Tm 0.01344(8) 0.01175(8) 0.01743(6) -0.00150(4) -0.00275(4) -0.00440(7)
Cr 0.0119(3) 0.0112(3) 0.0195(2) -0.00201(17) -0.00110(17) -0.0037(2)
O1 0.0320(17) 0.0255(16) 0.0284(14) 0.0056(11) -0.0145(11) -0.0188(15)
O2 0.0284(16) 0.0169(13) 0.0224(12) -0.0009(9) -0.0037(10) -0.0096(14)
O3 0.0145(13) 0.0143(13) 0.0274(12) -0.0016(9) -0.0034(9) -0.0063(12)
O4 0.0417(19) 0.0310(17) 0.0220(13) -0.0012(10) -0.0051(11) -0.0239(16)
N1 0.0286(18) 0.0201(16) 0.0214(13) -0.0043(10) -0.0052(11) -0.0091(16)
N2 0.0212(16) 0.0188(15) 0.0219(13) 0.0028(10) -0.0059(10) -0.0108(15)
N3 0.0202(17) 0.0185(16) 0.0303(15) -0.0020(11) -0.0034(11) -0.0078(16)
N4 0.034(2) 0.031(2) 0.0328(17) 0.0030(13) -0.0095(13) -0.0193(19)
N5 0.031(2) 0.045(2) 0.0248(16) 0.0006(14) -0.0002(13) -0.016(2)
N6 0.032(2) 0.038(2) 0.061(3) -0.0115(18) -0.0032(17) -0.022(2)
N7 0.061(3) 0.059(3) 0.0258(17) -0.0031(16) 0.0044(17) -0.034(3)
N8 0.0156(17) 0.0160(16) 0.0302(15) -0.0035(11) -0.0043(11) -0.0053(16)
N9 0.0216(17) 0.0232(17) 0.0256(14) -0.0072(11) -0.0032(11) -0.0076(16)
N10 0.028(2) 0.036(2) 0.0339(17) -0.0099(14) -0.0080(13) -0.0104(19)
N11 0.050(3) 0.032(2) 0.0261(16) -0.0018(13) -0.0065(15) -0.020(2)
C1 0.027(2) 0.027(2) 0.0244(17) -0.0086(14) -0.0019(14) -0.001(2)
C2 0.049(3) 0.029(2) 0.0261(19) -0.0075(15) 0.0025(17) -0.011(3)
C3 0.053(3) 0.033(3) 0.038(2) -0.0200(18) 0.005(2) -0.017(3)
C4 0.050(3) 0.035(3) 0.037(2) -0.0149(17) -0.0042(19) -0.024(3)
C5 0.027(2) 0.0203(18) 0.0233(16) 0.0001(12) -0.0046(13) -0.0119(18)
C6 0.025(2) 0.0234(19) 0.0237(16) 0.0041(12) -0.0100(13) -0.0157(18)
C7 0.038(3) 0.030(2) 0.040(2) 0.0024(16) -0.0167(17) -0.021(2)
C8 0.026(2) 0.038(3) 0.054(3) 0.0084(19) -0.0180(18) -0.022(2)
C9 0.025(2) 0.042(3) 0.041(2) 0.0090(18) -0.0050(16) -0.022(2)
C10 0.022(2) 0.029(2) 0.0312(19) 0.0022(14) -0.0034(14) -0.013(2)
C11 0.023(2) 0.0160(17) 0.0244(16) -0.0020(11) -0.0036(12) -0.0099(18)
C12 0.022(2) 0.0154(17) 0.0238(16) -0.0005(11) -0.0044(12) -0.0048(17)
C13 0.0195(19) 0.0215(19) 0.0261(16) -0.0001(12) -0.0035(12) -0.0114(18)
C16 0.0165(19) 0.0169(18) 0.0213(15) -0.0046(11) 0.0000(11) -0.0075(18)
C14 0.020(2) 0.0184(19) 0.0316(18) -0.0046(13) -0.0035(13) -0.0067(18)
C15 0.021(2) 0.0225(19) 0.0297(18) -0.0048(13) 0.0010(13) -0.0111(18)
C17 0.031(2) 0.031(2) 0.0258(18) -0.0056(14) -0.0037(14) -0.010(2)
C18 0.023(2) 0.025(2) 0.0310(18) -0.0063(14) -0.0057(14) -0.005(2)
C19 0.045(3) 0.020(2) 0.038(2) -0.0076(15) -0.0033(18) -0.010(2)
C20 0.031(2) 0.038(3) 0.038(2) -0.0069(17) -0.0034(16) -0.020(2)
C21 0.029(2) 0.0205(18) 0.0219(15) -0.0039(12) -0.0039(13) -0.0113(19)
C22 0.020(2) 0.030(2) 0.0228(16) -0.0023(13) -0.0030(12) -0.0104(19)
C23 0.040(3) 0.038(3) 0.043(2) -0.0065(19) -0.0156(19) -0.015(3)
C24 0.030(3) 0.050(3) 0.046(3) -0.006(2) -0.0135(18) -0.015(3)
C25 0.023(2) 0.043(3) 0.033(2) -0.0029(18) -0.0045(15) -0.003(3)
C26 0.031(3) 0.032(2) 0.039(2) -0.0128(17) -0.0064(17) -0.002(2)
C27 0.055(3) 0.041(3) 0.034(2) 0.0004(18) -0.006(2) -0.023(3)
C28 0.064(4) 0.041(3) 0.033(2) 0.0034(19) 0.002(2) -0.020(3)
C29 0.072(4) 0.033(3) 0.026(2) -0.0024(16) -0.006(2) -0.018(3)
C30 0.055(3) 0.027(2) 0.0257(18) -0.0050(14) -0.0084(18) -0.017(2)
C31 0.061(3) 0.0223(19) 0.0180(16) 0.0003(12) -0.0081(16) -0.020(2)
O1S 0.0342(19) 0.0338(18) 0.0237(14) 0.0094(11) -0.0055(11) -0.0143(17)
O2S 0.0340(18) 0.0252(16) 0.0477(17) -0.0035(12) -0.0071(13) -0.0080(16)
O3X 0.061(6) 0.030(4) 0.041(4) 0.004(3) -0.009(4) -0.027(5)
O3Y 0.047(5) 0.031(4) 0.046(4) 0.005(3) -0.007(3) -0.017(5)
O4S 0.064(6) 0.076(6) 0.028(3) 0.012(3) -0.003(3) -0.039(5)
O5S 0.042(9) 0.027(6) 0.052(8) -0.001(5) 0.001(6) 0.013(7)

loop_
_atom_type_symbol
_atom_type_description
_atom_type_scat_dispersion_real
_atom_type_scat_dispersion_imag
_atom_type_scat_source
C C 0.0033 0.0016 'International Tables Vol C Tables 4.2.6.8 and 6.1.1.4'
H H 0.0000 0.0000 'International Tables Vol C Tables 4.2.6.8 and 6.1.1.4'
Cr Cr 0.3209 0.6236 'International Tables Vol C Tables 4.2.6.8 and 6.1.1.4'
Tm Tm -0.3139 5.2483 'International Tables Vol C Tables 4.2.6.8 and 6.1.1.4'
N N 0.0061 0.0033 'International Tables Vol C Tables 4.2.6.8 and 6.1.1.4'
O O 0.0106 0.0060 'International Tables Vol C Tables 4.2.6.8 and 6.1.1.4'

loop_
_geom_angle_atom_site_label_1
_geom_angle_atom_site_label_2
_geom_angle_atom_site_label_3
_geom_angle
_geom_angle_site_symmetry_1
_geom_angle_site_symmetry_3
O4 Tm O1 145.35(11) . .
O4 Tm O3 74.03(10) . .
O1 Tm O3 135.51(10) . .
O4 Tm O2 144.12(11) . .
O1 Tm O2 70.53(10) . .
O3 Tm O2 73.70(9) . .
O4 Tm N8 102.89(12) . 1_465
O1 Tm N8 77.01(11) . 1_465
O3 Tm N8 72.49(10) . 1_465
O2 Tm N8 81.86(11) . 1_465
O4 Tm N3 79.71(11) . .
O1 Tm N3 120.41(11) . .
O3 Tm N3 74.86(11) . .
O2 Tm N3 77.11(11) . .
N8 Tm N3 144.97(10) 1_465 .
O4 Tm N2 86.04(11) . .
O1 Tm N2 73.05(10) . .
O3 Tm N2 148.16(10) . .
O2 Tm N2 114.71(10) . .
N8 Tm N2 137.41(10) 1_465 .
N3 Tm N2 77.36(11) . .
O4 Tm N1 70.54(11) . .
O1 Tm N1 75.64(11) . .
O3 Tm N1 126.96(10) . .
O2 Tm N1 143.83(10) . .
N8 Tm N1 78.41(11) 1_465 .
N3 Tm N1 133.04(11) . .
N2 Tm N1 65.36(11) . .
C14 Cr C16 85.29(15) . .
C14 Cr C15 91.09(15) . .
C16 Cr C15 90.25(15) . .
C14 Cr C12 178.44(15) . .
C16 Cr C12 93.15(14) . .
C15 Cr C12 88.86(14) . .
C14 Cr C13 87.27(14) . .
C16 Cr C13 87.94(14) . .
C15 Cr C13 177.65(15) . .
C12 Cr C13 92.74(14) . .
C14 Cr C11 89.13(15) . .
C16 Cr C11 174.41(14) . .
C15 Cr C11 89.61(15) . .
C12 Cr C11 92.43(15) . .
C13 Cr C11 92.05(15) . .
Tm O1 H1A 121(4) . .
Tm O1 H1B 126(3) . .
H1A O1 H1B 114(5) . .
Tm O2 H2A 114(4) . .
Tm O2 H2B 118(4) . .
H2A O2 H2B 107(5) . .
Tm O3 H3A 121(4) . .
Tm O3 H3B 111(4) . .
H3A O3 H3B 111(5) . .
Tm O4 H4A 118(6) . .
Tm O4 H4B 127(4) . .
H4A O4 H4B 113(7) . .
C5 N1 C1 117.7(3) . .
C5 N1 Tm 120.1(3) . .
C1 N1 Tm 122.2(3) . .
C10 N2 C6 117.8(3) . .
C10 N2 Tm 121.8(3) . .
C6 N2 Tm 120.3(3) . .
C11 N3 Tm 176.1(3) . .
C16 N8 Tm 166.8(3) . 1_645
C21 N9 C17 118.5(4) . .
C26 N10 C22 118.0(4) . .
C27 N11 C31 118.5(4) . .
N1 C1 C2 123.5(4) . .
N1 C1 H1 117(3) . .
C2 C1 H1 119(3) . .
C1 C2 C3 118.1(5) . .
C1 C2 H2 119(4) . .
C3 C2 H2 122(4) . .
C4 C3 C2 119.1(4) . .
C4 C3 H3 122(4) . .
C2 C3 H3 118(4) . .
C3 C4 C5 120.4(4) . .
C3 C4 H4 119(3) . .
C5 C4 H4 121(3) . .
N1 C5 C4 121.1(4) . .
N1 C5 C6 116.7(3) . .
C4 C5 C6 122.1(4) . .
N2 C6 C7 120.3(4) . .
N2 C6 C5 117.4(3) . .
C7 C6 C5 122.3(4) . .
C8 C7 C6 120.3(4) . .
C8 C7 H7 124(4) . .
C6 C7 H7 116(4) . .
C7 C8 C9 119.6(4) . .
C7 C8 H8 122(3) . .
C9 C8 H8 119(3) . .
C8 C9 C10 117.9(5) . .
C8 C9 H9 127(4) . .
C10 C9 H9 115(4) . .
N2 C10 C9 124.1(4) . .
N2 C10 H10 117(3) . .
C9 C10 H10 119(3) . .
N3 C11 Cr 174.3(3) . .
N4 C12 Cr 176.6(3) . .
N5 C13 Cr 175.7(3) . .
N8 C16 Cr 171.1(3) . .
N6 C14 Cr 177.2(4) . .
N7 C15 Cr 177.8(4) . .
N9 C17 C18 123.3(4) . .
N9 C17 H17 120(3) . .
C18 C17 H17 117(3) . .
C19 C18 C17 118.1(4) . .
C19 C18 H18 123(3) . .
C17 C18 H18 119(3) . .
C18 C19 C20 119.5(4) . .
C18 C19 H19 120(3) . .
C20 C19 H19 121(3) . .
C19 C20 C21 119.1(4) . .
C19 C20 H20 123(3) . .
C21 C20 H20 118(3) . .
N9 C21 C20 121.5(4) . .
N9 C21 C22 117.0(3) . .
C20 C21 C22 121.5(4) . .
N10 C22 C23 121.2(4) . .
N10 C22 C21 116.6(3) . .
C23 C22 C21 122.2(4) . .
C24 C23 C22 119.7(5) . .
C24 C23 H23 124(4) . .
C22 C23 H23 116(4) . .
C23 C24 C25 119.3(5) . .
C23 C24 H24 119(3) . .
C25 C24 H24 122(3) . .
C24 C25 C26 118.2(5) . .
C24 C25 H25 122(3) . .
C26 C25 H25 120(3) . .
N10 C26 C25 123.6(5) . .
N10 C26 H26 120(4) . .
C25 C26 H26 116(4) . .
N11 C27 C28 123.4(5) . .
N11 C27 H27 118(3) . .
C28 C27 H27 119(3) . .
C29 C28 C27 118.0(6) . .
C29 C28 H28 125(4) . .
C27 C28 H28 117(4) . .
C30 C29 C28 119.5(5) . .
C30 C29 H29 117(4) . .
C28 C29 H29 124(4) . .
C29 C30 C31 119.7(5) . .
C29 C30 H30 124(4) . .
C31 C30 H30 116(4) . .
N11 C31 C30 120.7(5) . .
N11 C31 C31 117.1(4) . 2_666
C30 C31 C31 122.2(5) . 2_666
H1X O1S H1Y 103(6) . .
O3Y O3X H3X 69(6) . .
O3Y O3X H3Y 113(10) . .
H3X O3X H3Y 152(10) . .
O3X O3Y H3X 53(5) . .
O3X O3Y H3Y 24(7) . .
H3X O3Y H3Y 74(8) . .

loop_
_geom_bond_atom_site_label_1
_geom_bond_atom_site_label_2
_geom_bond_distance
_geom_bond_site_symmetry_2
Tm O4 2.289(3) .
Tm O1 2.330(3) .
Tm O3 2.345(3) .
Tm O2 2.355(3) .
Tm N8 2.411(3) 1_465
Tm N3 2.426(3) .
Tm N2 2.487(3) .
Tm N1 2.519(3) .
Cr C14 2.065(4) .
Cr C16 2.074(4) .
Cr C15 2.074(4) .
Cr C12 2.076(4) .
Cr C13 2.079(4) .
Cr C11 2.081(4) .
O1 H1A 0.72(5) .
O1 H1B 0.67(4) .
O2 H2A 0.77(5) .
O2 H2B 0.90(6) .
O3 H3A 0.84(6) .
O3 H3B 0.92(7) .
O4 H4A 0.75(8) .
O4 H4B 0.90(7) .
N1 C5 1.347(5) .
N1 C1 1.352(5) .
N2 C10 1.336(5) .
N2 C6 1.363(5) .
N3 C11 1.151(5) .
N4 C12 1.158(5) .
N5 C13 1.148(5) .
N6 C14 1.139(5) .
N7 C15 1.148(5) .
N8 C16 1.152(5) .
N8 Tm 2.411(3) 1_645
N9 C21 1.339(5) .
N9 C17 1.341(6) .
N10 C26 1.335(6) .
N10 C22 1.349(5) .
N11 C27 1.327(7) .
N11 C31 1.349(6) .
C1 C2 1.379(6) .
C1 H1 0.94(4) .
C2 C3 1.387(8) .
C2 H2 0.91(6) .
C3 C4 1.360(7) .
C3 H3 0.94(6) .
C4 C5 1.394(5) .
C4 H4 0.95(5) .
C5 C6 1.470(6) .
C6 C7 1.407(5) .
C7 C8 1.366(7) .
C7 H7 0.97(6) .
C8 C9 1.370(7) .
C8 H8 0.95(5) .
C9 C10 1.392(6) .
C9 H9 0.90(7) .
C10 H10 0.93(4) .
C17 C18 1.381(6) .
C17 H17 1.05(6) .
C18 C19 1.378(7) .
C18 H18 0.94(6) .
C19 C20 1.382(7) .
C19 H19 0.95(5) .
C20 C21 1.394(6) .
C20 H20 0.93(5) .
C21 C22 1.485(6) .
C22 C23 1.392(6) .
C23 C24 1.368(8) .
C23 H23 0.94(6) .
C24 C25 1.374(7) .
C24 H24 0.97(6) .
C25 C26 1.380(7) .
C25 H25 0.88(5) .
C26 H26 0.92(6) .
C27 C28 1.391(7) .
C27 H27 0.95(6) .
C28 C29 1.370(8) .
C28 H28 0.97(7) .
C29 C30 1.370(8) .
C29 H29 0.86(6) .
C30 C31 1.396(5) .
C30 H30 0.92(6) .
C31 C31 1.483(10) 2_666
O1S H1X 0.76(6) .
O1S H1Y 0.83(8) .
O3X O3Y 0.922(11) .
O3X H3X 0.86(9) .
O3X H3Y 0.55(15) .
O3Y H3X 1.01(9) .
O3Y H3Y 1.25(16) .
O4S H4X 0.65(10) .
